data_7011182
loop_
_publ_author_name
'Goutam Kumar Patra'
'Israel Goldberg'

_publ_section_title
;
 Coordination polymers of transition metal ions with polydentate imine
 ligands. Syntheses, materials characterization, and crystal structures
 of polymeric complexes of copper(I), silver(I) and zinc(II)
;
_journal_issue 6
_journal_name_full 'J. Chem. Soc., Dalton Trans.'
_journal_page_first 1051
_journal_page_last 1057
_journal_paper_doi 10.1039/b108616b
_journal_year 2002
_chemical_formula_sum 'C58 H51 Cl Cu N14 O4.5'
_chemical_formula_weight 1115.12
_chemical_name_systematic
; 
? 
;
_space_group_IT_number 14
_symmetry_cell_setting monoclinic
_symmetry_space_group_name_Hall '-P 2yn'
_symmetry_space_group_name_H-M 'P 1 21/n 1'
_atom_sites_solution_hydrogens geom
_atom_sites_solution_primary direct
_atom_sites_solution_secondary difmap
_audit_creation_method SHELXL-97
_cell_angle_alpha 90.00
_cell_angle_beta 92.419(2)
_cell_angle_gamma 90.00
_cell_formula_units_Z 4
_cell_length_a 13.6180(7)
_cell_length_b 21.5640(9)
_cell_length_c 18.8540(10)
_cell_measurement_reflns_used 9806
_cell_measurement_temperature 110(2)
_cell_measurement_theta_max 25.42
_cell_measurement_theta_min 2.11
_cell_volume 5531.7(5)
_computing_cell_refinement Denzo
_computing_data_collection 'Collect, Nonius B.V.'
_computing_data_reduction Denzo
_computing_structure_refinement 'SHELXL-97 (Sheldrick, 1997)'
_computing_structure_solution 'SHELXS-97 (Sheldrick, 1990)'
_diffrn_ambient_temperature 110(2)
_diffrn_detector_area_resol_mean '56 microns'
_diffrn_measured_fraction_theta_full 0.960
_diffrn_measured_fraction_theta_max 0.960
_diffrn_measurement_device_type 'Nonius KappaCCD'
_diffrn_measurement_method '1 degree Phi scans'
_diffrn_radiation_monochromator graphite
_diffrn_radiation_source 'fine-focus sealed tube'
_diffrn_radiation_type MoK\a
_diffrn_radiation_wavelength 0.71070
_diffrn_reflns_av_R_equivalents 0.0000
_diffrn_reflns_av_sigmaI/netI 0.1468
_diffrn_reflns_limit_h_max 15
_diffrn_reflns_limit_h_min 0
_diffrn_reflns_limit_k_max 25
_diffrn_reflns_limit_k_min 0
_diffrn_reflns_limit_l_max 22
_diffrn_reflns_limit_l_min -22
_diffrn_reflns_number 9806
_diffrn_reflns_theta_full 25.42
_diffrn_reflns_theta_max 25.42
_diffrn_reflns_theta_min 2.11
_exptl_absorpt_coefficient_mu 0.505
_exptl_crystal_colour red-yellow
_exptl_crystal_density_diffrn 1.339
_exptl_crystal_density_method 'not measured'
_exptl_crystal_description prisms
_exptl_crystal_F_000 2316
_exptl_crystal_size_max 0.20
_exptl_crystal_size_mid 0.20
_exptl_crystal_size_min 0.15
_refine_diff_density_max 0.843
_refine_diff_density_min -0.652
_refine_diff_density_rms 0.080
_refine_ls_extinction_method none
_refine_ls_goodness_of_fit_ref 1.010
_refine_ls_hydrogen_treatment constr
_refine_ls_matrix_type full
_refine_ls_number_parameters 699
_refine_ls_number_reflns 9806
_refine_ls_number_restraints 0
_refine_ls_restrained_S_all 1.010
_refine_ls_R_factor_all 0.1977
_refine_ls_R_factor_gt 0.0879
_refine_ls_shift/su_max 0.043
_refine_ls_shift/su_mean 0.001
_refine_ls_structure_factor_coef Fsqd
_refine_ls_weighting_details 'calc w=1/[\s^2^(Fo^2^)+(0.0985P)^2^+9.7310P] where P=(Fo^2^+2Fc^2^)/3'
_refine_ls_weighting_scheme calc
_refine_ls_wR_factor_gt 0.1911
_refine_ls_wR_factor_ref 0.2485
_reflns_number_gt 4585
_reflns_number_total 9806
_reflns_threshold_expression >2sigma(I)
_cod_data_source_file b108616b.txt
_cod_data_source_block Compound-5
_cod_original_sg_symbol_H-M P21/n
_cod_original_formula_sum 'C58 H51 Cl Cu N14 O4.50'
_cod_database_code 7011182

loop_
_symmetry_equiv_pos_as_xyz
'x, y, z'
'-x+1/2, y+1/2, -z+1/2'
'-x, -y, -z'
'x-1/2, -y-1/2, z-1/2'

loop_
_atom_site_label
_atom_site_type_symbol
_atom_site_fract_x
_atom_site_fract_y
_atom_site_fract_z
_atom_site_U_iso_or_equiv
_atom_site_adp_type
_atom_site_occupancy
_atom_site_symmetry_multiplicity
_atom_site_calc_flag
_atom_site_refinement_flags
_atom_site_disorder_assembly
_atom_site_disorder_group
Cu Cu 0.42716(6) 0.08395(4) 0.11681(4) 0.0436(3) Uani 1 1 d . . .
N1 N 0.0048(4) 0.1709(3) 0.4114(3) 0.0476(16) Uani 1 1 d . . .
N2 N 0.0581(4) 0.1601(3) 0.3498(3) 0.0466(16) Uani 1 1 d . . .
N3 N -0.1347(4) 0.2257(3) 0.2786(3) 0.0411(14) Uani 1 1 d . . .
N4 N -0.1013(4) 0.2797(3) 0.3140(3) 0.0437(15) Uani 1 1 d . . .
C5 C -0.0863(5) 0.1813(3) 0.3948(3) 0.0398(17) Uani 1 1 d . . .
C6 C -0.1254(4) 0.1773(3) 0.3188(3) 0.0349(16) Uani 1 1 d . . .
C7 C -0.1552(5) 0.1952(3) 0.4515(3) 0.0414(17) Uani 1 1 d . . .
C8 C -0.1285(6) 0.1820(4) 0.5216(4) 0.057(2) Uani 1 1 d . . .
H8 H -0.0675 0.1623 0.5327 0.069 Uiso 1 1 calc R . .
C9 C -0.1893(6) 0.1972(4) 0.5755(4) 0.059(2) Uani 1 1 d . . .
H9 H -0.1702 0.1888 0.6235 0.070 Uiso 1 1 calc R . .
C10 C -0.2801(7) 0.2253(4) 0.5580(4) 0.065(2) Uani 1 1 d . . .
H10 H -0.3223 0.2368 0.5946 0.077 Uiso 1 1 calc R . .
C11 C -0.3084(6) 0.2363(4) 0.4883(4) 0.061(2) Uani 1 1 d . . .
H11 H -0.3704 0.2547 0.4770 0.073 Uiso 1 1 calc R . .
C12 C -0.2469(5) 0.2207(4) 0.4347(4) 0.049(2) Uani 1 1 d . . .
H12 H -0.2673 0.2274 0.3865 0.059 Uiso 1 1 calc R . .
C13 C -0.1498(5) 0.1165(4) 0.2909(4) 0.0418(18) Uani 1 1 d . . .
C14 C -0.1736(5) 0.1072(4) 0.2191(4) 0.0458(18) Uani 1 1 d . . .
H14 H -0.1801 0.1418 0.1881 0.055 Uiso 1 1 calc R . .
C15 C -0.1881(5) 0.0475(4) 0.1922(4) 0.055(2) Uani 1 1 d . . .
H15 H -0.2039 0.0420 0.1431 0.066 Uiso 1 1 calc R . .
C16 C -0.1800(5) -0.0030(4) 0.2355(5) 0.058(2) Uani 1 1 d . . .
H16 H -0.1890 -0.0435 0.2164 0.070 Uiso 1 1 calc R . .
C17 C -0.1590(7) 0.0047(4) 0.3064(5) 0.073(3) Uani 1 1 d . . .
H17 H -0.1544 -0.0303 0.3370 0.087 Uiso 1 1 calc R . .
C18 C -0.1442(6) 0.0641(4) 0.3338(4) 0.063(2) Uani 1 1 d . . .
H18 H -0.1300 0.0690 0.3833 0.076 Uiso 1 1 calc R . .
C19 C 0.1486(5) 0.1469(4) 0.3632(4) 0.049(2) Uani 1 1 d . . .
H19 H 0.1735 0.1441 0.4109 0.058 Uiso 1 1 calc R . .
C20 C 0.2133(5) 0.1360(3) 0.3043(4) 0.0405(17) Uani 1 1 d . . .
C21 C 0.3130(5) 0.1265(4) 0.3181(4) 0.048(2) Uani 1 1 d . . .
H21 H 0.3401 0.1271 0.3654 0.058 Uiso 1 1 calc R . .
C22 C 0.3717(5) 0.1159(4) 0.2613(4) 0.0473(19) Uani 1 1 d . . .
H22 H 0.4400 0.1096 0.2712 0.057 Uiso 1 1 calc R . .
N23 N 0.3396(4) 0.1141(3) 0.1939(3) 0.0447(15) Uani 1 1 d . . .
C24 C 0.2423(5) 0.1237(4) 0.1814(4) 0.052(2) Uani 1 1 d . . .
H24 H 0.2165 0.1230 0.1338 0.062 Uiso 1 1 calc R . .
C25 C 0.1795(5) 0.1343(4) 0.2349(4) 0.053(2) Uani 1 1 d . . .
H25 H 0.1115 0.1406 0.2238 0.063 Uiso 1 1 calc R . .
C26 C -0.1122(5) 0.3288(4) 0.2769(4) 0.0399(17) Uani 1 1 d . . .
H26 H -0.1449 0.3268 0.2314 0.048 Uiso 1 1 calc R . .
C27 C -0.0748(4) 0.3883(3) 0.3039(3) 0.0335(16) Uani 1 1 d . . .
C28 C -0.0900(5) 0.4415(3) 0.2644(4) 0.0391(17) Uani 1 1 d . . .
H28 H -0.1273 0.4406 0.2207 0.047 Uiso 1 1 calc R . .
C29 C -0.0492(5) 0.4964(3) 0.2904(4) 0.0405(17) Uani 1 1 d . . .
H29 H -0.0603 0.5330 0.2630 0.049 Uiso 1 1 calc R . .
N30 N 0.0049(4) 0.5015(3) 0.3515(3) 0.0414(15) Uani 1 1 d . . .
C31 C 0.0172(5) 0.4488(4) 0.3898(4) 0.0430(18) Uani 1 1 d . . .
H31 H 0.0534 0.4509 0.4340 0.052 Uiso 1 1 calc R . .
C32 C -0.0201(5) 0.3923(4) 0.3680(4) 0.0423(18) Uani 1 1 d . . .
H32 H -0.0087 0.3563 0.3963 0.051 Uiso 1 1 calc R . .
N33 N 0.8984(4) 0.2163(3) -0.1049(3) 0.0466(16) Uani 1 1 d . . .
N34 N 0.8290(4) 0.1840(3) -0.0651(3) 0.0498(16) Uani 1 1 d . . .
N35 N 0.9262(4) 0.0700(3) -0.1552(3) 0.0432(15) Uani 1 1 d . . .
N36 N 1.0170(4) 0.0841(3) -0.1189(3) 0.0448(15) Uani 1 1 d . . .
C37 C 0.9254(5) 0.1843(4) -0.1576(4) 0.0423(18) Uani 1 1 d . . .
C38 C 0.8813(5) 0.1209(4) -0.1751(3) 0.0387(17) Uani 1 1 d . . .
C39 C 0.7886(5) 0.1180(4) -0.2176(4) 0.0417(18) Uani 1 1 d . . .
C40 C 0.7573(6) 0.0625(4) -0.2476(4) 0.057(2) Uani 1 1 d . . .
H40 H 0.7948 0.0258 -0.2394 0.069 Uiso 1 1 calc R . .
C41 C 0.6709(6) 0.0603(5) -0.2896(4) 0.069(3) Uani 1 1 d . . .
H41 H 0.6488 0.0221 -0.3096 0.082 Uiso 1 1 calc R . .
C42 C 0.6175(6) 0.1137(6) -0.3020(4) 0.070(3) Uani 1 1 d . . .
H42 H 0.5592 0.1124 -0.3314 0.085 Uiso 1 1 calc R . .
C43 C 0.6479(5) 0.1685(5) -0.2723(4) 0.063(3) Uani 1 1 d . . .
H43 H 0.6101 0.2050 -0.2808 0.076 Uiso 1 1 calc R . .
C44 C 0.7332(5) 0.1715(4) -0.2302(4) 0.052(2) Uani 1 1 d . . .
H44 H 0.7540 0.2099 -0.2098 0.063 Uiso 1 1 calc R . .
C45 C 0.9985(5) 0.2084(4) -0.2068(4) 0.0438(19) Uani 1 1 d . . .
C46 C 1.0382(5) 0.2668(4) -0.1966(4) 0.052(2) Uani 1 1 d . . .
H46 H 1.0173 0.2918 -0.1586 0.063 Uiso 1 1 calc R . .
C47 C 1.1084(5) 0.2895(4) -0.2415(5) 0.060(2) Uani 1 1 d . . .
H47 H 1.1350 0.3298 -0.2345 0.072 Uiso 1 1 calc R . .
C48 C 1.1391(6) 0.2526(5) -0.2966(4) 0.066(3) Uani 1 1 d . . .
H48 H 1.1869 0.2679 -0.3274 0.079 Uiso 1 1 calc R . .
C49 C 1.1008(5) 0.1937(5) -0.3071(4) 0.060(2) Uani 1 1 d . . .
H49 H 1.1234 0.1683 -0.3442 0.072 Uiso 1 1 calc R . .
C50 C 1.0300(5) 0.1723(4) -0.2637(4) 0.054(2) Uani 1 1 d . . .
H50 H 1.0018 0.1325 -0.2722 0.064 Uiso 1 1 calc R . .
C51 C 0.7645(5) 0.2186(4) -0.0396(3) 0.0416(17) Uani 1 1 d . . .
H51 H 0.7652 0.2620 -0.0483 0.050 Uiso 1 1 calc R . .
C52 C 0.6880(5) 0.1911(3) 0.0040(3) 0.0390(17) Uani 1 1 d . . .
C53 C 0.6010(5) 0.2212(4) 0.0157(4) 0.050(2) Uani 1 1 d . . .
H53 H 0.5904 0.2625 -0.0004 0.060 Uiso 1 1 calc R . .
C54 C 0.5289(5) 0.1898(4) 0.0518(4) 0.0481(19) Uani 1 1 d . . .
H54 H 0.4689 0.2109 0.0590 0.058 Uiso 1 1 calc R . .
N55 N 0.5378(4) 0.1322(3) 0.0771(3) 0.0411(14) Uani 1 1 d . . .
C56 C 0.6259(5) 0.1049(4) 0.0672(4) 0.052(2) Uani 1 1 d . . .
H56 H 0.6365 0.0642 0.0851 0.062 Uiso 1 1 calc R . .
C57 C 0.7004(5) 0.1332(4) 0.0328(4) 0.051(2) Uani 1 1 d . . .
H57 H 0.7614 0.1124 0.0289 0.061 Uiso 1 1 calc R . .
C58 C 1.0534(5) 0.0383(4) -0.0842(3) 0.0386(17) Uani 1 1 d . . .
H58 H 1.0207 -0.0007 -0.0850 0.046 Uiso 1 1 calc R . .
C59 C 1.1455(5) 0.0460(3) -0.0432(3) 0.0369(16) Uani 1 1 d . . .
C60 C 1.1733(5) 0.0049(3) 0.0093(4) 0.0420(18) Uani 1 1 d . . .
H60 H 1.1326 -0.0297 0.0181 0.050 Uiso 1 1 calc R . .
C61 C 1.2583(5) 0.0128(4) 0.0493(4) 0.0444(19) Uani 1 1 d . . .
H61 H 1.2750 -0.0168 0.0852 0.053 Uiso 1 1 calc R . .
N62 N 1.3201(4) 0.0614(3) 0.0395(3) 0.0411(15) Uani 1 1 d . . .
C63 C 1.2926(5) 0.1014(3) -0.0114(4) 0.0411(18) Uani 1 1 d . . .
H63 H 1.3338 0.1361 -0.0190 0.049 Uiso 1 1 calc R . .
C64 C 1.2081(5) 0.0956(3) -0.0539(3) 0.0414(18) Uani 1 1 d . . .
H64 H 1.1929 0.1252 -0.0900 0.050 Uiso 1 1 calc R . .
Cl65 Cl 0.82864(18) 0.37897(12) 0.05783(11) 0.0686(7) Uani 1 1 d . . .
O66 O 0.9154(7) 0.3740(6) 0.0909(6) 0.187(5) Uani 1 1 d . . .
O67 O 0.8369(7) 0.3858(5) -0.0102(3) 0.158(4) Uani 1 1 d . . .
O68 O 0.7699(7) 0.3279(4) 0.0723(6) 0.164(4) Uani 1 1 d . . .
O69 O 0.7841(10) 0.4320(6) 0.0891(8) 0.234(7) Uani 1 1 d . . .
N70 N 1.0033(7) 0.1159(4) 0.0673(4) 0.090(3) Uani 1 1 d . . .
C71 C 0.9852(6) 0.1654(6) 0.0823(5) 0.076(3) Uani 1 1 d . . .
C72 C 0.9573(7) 0.2292(4) 0.1064(8) 0.126(5) Uani 1 1 d . . .
H72A H 0.8858 0.2340 0.1017 0.188 Uiso 1 1 calc R . .
H72B H 0.9887 0.2603 0.0769 0.188 Uiso 1 1 calc R . .
H72C H 0.9792 0.2349 0.1561 0.188 Uiso 1 1 calc R . .
N73 N 0.9310(6) 0.5791(5) 0.1348(5) 0.100(3) Uani 1 1 d . . .
C74 C 0.9113(7) 0.5712(5) 0.0763(5) 0.074(3) Uani 1 1 d . . .
C75 C 0.8881(8) 0.5625(5) 0.0017(5) 0.090(3) Uani 1 1 d . . .
H75A H 0.9483 0.5659 -0.0248 0.135 Uiso 1 1 calc R . .
H75B H 0.8411 0.5942 -0.0149 0.135 Uiso 1 1 calc R . .
H75C H 0.8592 0.5213 -0.0061 0.135 Uiso 1 1 calc R . .
O76 O 0.4955(12) 0.5106(8) -0.0300(7) 0.107(5) Uiso 0.50 1 d P . .
C77 C 0.5874(13) 0.4986(9) -0.0309(10) 0.172(7) Uiso 1 1 d . . .
C78 C 0.6180(17) 0.5155(12) -0.0959(14) 0.250(10) Uiso 1 1 d . . .

loop_
_atom_site_aniso_label
_atom_site_aniso_U_11
_atom_site_aniso_U_22
_atom_site_aniso_U_33
_atom_site_aniso_U_23
_atom_site_aniso_U_13
_atom_site_aniso_U_12
Cu 0.0390(5) 0.0520(6) 0.0402(5) 0.0043(5) 0.0058(4) 0.0037(4)
N1 0.046(4) 0.062(5) 0.036(3) -0.002(3) 0.005(3) 0.007(3)
N2 0.042(4) 0.062(5) 0.036(3) -0.005(3) 0.008(3) 0.003(3)
N3 0.042(3) 0.042(4) 0.039(3) -0.006(3) 0.000(3) 0.002(3)
N4 0.045(3) 0.044(4) 0.042(4) -0.007(3) 0.005(3) -0.004(3)
C5 0.041(4) 0.044(5) 0.035(4) -0.001(3) 0.007(3) 0.005(3)
C6 0.031(3) 0.039(5) 0.034(4) -0.005(4) 0.003(3) -0.001(3)
C7 0.051(4) 0.042(5) 0.031(4) 0.000(3) 0.003(3) -0.003(3)
C8 0.052(5) 0.070(6) 0.050(5) 0.002(4) 0.012(4) -0.010(4)
C9 0.066(5) 0.076(7) 0.034(4) 0.011(4) 0.011(4) -0.007(5)
C10 0.087(6) 0.057(6) 0.053(5) -0.002(4) 0.033(5) 0.000(5)
C11 0.062(5) 0.067(7) 0.055(5) 0.009(4) 0.023(4) 0.016(4)
C12 0.057(5) 0.055(6) 0.036(4) 0.011(4) 0.015(4) 0.003(4)
C13 0.043(4) 0.047(5) 0.035(4) -0.004(4) 0.002(3) -0.004(3)
C14 0.047(4) 0.040(5) 0.051(5) -0.006(4) 0.004(3) 0.006(3)
C15 0.055(5) 0.060(6) 0.049(5) -0.017(5) -0.005(4) 0.004(4)
C16 0.055(5) 0.054(6) 0.067(6) -0.011(5) 0.010(4) -0.006(4)
C17 0.113(8) 0.043(6) 0.062(6) 0.008(5) 0.006(5) -0.007(5)
C18 0.100(7) 0.044(6) 0.046(5) -0.004(4) -0.001(5) -0.007(5)
C19 0.043(4) 0.062(6) 0.041(4) 0.002(4) -0.003(3) -0.001(4)
C20 0.044(4) 0.043(5) 0.034(4) 0.003(3) 0.001(3) 0.005(3)
C21 0.044(4) 0.063(6) 0.038(4) -0.001(4) -0.003(3) 0.007(4)
C22 0.035(4) 0.065(6) 0.042(5) -0.006(4) 0.000(3) 0.001(3)
N23 0.038(3) 0.049(4) 0.047(4) 0.003(3) 0.004(3) 0.007(3)
C24 0.036(4) 0.076(6) 0.043(4) 0.002(4) 0.007(3) 0.008(4)
C25 0.046(4) 0.073(6) 0.039(5) 0.002(4) 0.000(3) 0.013(4)
C26 0.039(4) 0.044(5) 0.037(4) -0.001(4) 0.003(3) 0.004(3)
C27 0.035(4) 0.035(4) 0.031(4) -0.006(3) 0.012(3) -0.002(3)
C28 0.041(4) 0.038(5) 0.039(4) -0.005(4) 0.004(3) -0.002(3)
C29 0.047(4) 0.028(5) 0.047(4) 0.005(3) 0.010(3) 0.006(3)
N30 0.040(3) 0.054(5) 0.030(3) -0.001(3) 0.004(3) 0.007(3)
C31 0.042(4) 0.050(5) 0.038(4) -0.003(4) 0.005(3) 0.001(4)
C32 0.044(4) 0.050(5) 0.033(4) -0.002(4) 0.006(3) -0.002(3)
N33 0.046(3) 0.054(4) 0.040(4) 0.009(3) 0.007(3) -0.001(3)
N34 0.055(4) 0.050(4) 0.046(4) 0.004(3) 0.015(3) 0.002(3)
N35 0.037(3) 0.054(5) 0.038(3) 0.001(3) 0.001(3) -0.004(3)
N36 0.045(3) 0.046(4) 0.044(3) -0.001(3) -0.002(3) 0.001(3)
C37 0.035(4) 0.057(6) 0.034(4) 0.012(4) -0.003(3) 0.000(3)
C38 0.043(4) 0.041(5) 0.033(4) 0.004(3) 0.004(3) -0.002(3)
C39 0.035(4) 0.052(5) 0.038(4) 0.003(4) 0.000(3) -0.011(3)
C40 0.060(5) 0.066(6) 0.046(5) 0.007(4) 0.001(4) -0.011(4)
C41 0.059(5) 0.086(8) 0.060(6) 0.011(5) -0.008(4) -0.027(5)
C42 0.039(5) 0.125(10) 0.047(5) 0.024(6) 0.000(4) -0.013(6)
C43 0.033(4) 0.114(9) 0.041(5) 0.028(5) -0.004(4) -0.001(5)
C44 0.042(4) 0.072(6) 0.044(4) 0.015(4) 0.004(3) 0.007(4)
C45 0.032(4) 0.053(6) 0.047(4) 0.019(4) 0.008(3) 0.002(3)
C46 0.038(4) 0.063(6) 0.056(5) 0.013(4) 0.005(4) -0.002(4)
C47 0.049(5) 0.064(6) 0.066(6) 0.016(5) -0.006(4) -0.007(4)
C48 0.047(5) 0.104(9) 0.048(5) 0.026(5) 0.009(4) -0.001(5)
C49 0.043(4) 0.079(7) 0.060(5) 0.009(5) 0.016(4) 0.003(4)
C50 0.041(4) 0.068(6) 0.052(5) 0.006(4) 0.002(4) 0.004(4)
C51 0.046(4) 0.039(5) 0.040(4) 0.003(3) 0.006(3) -0.004(3)
C52 0.050(4) 0.032(5) 0.035(4) 0.004(3) 0.002(3) 0.000(3)
C53 0.043(4) 0.054(6) 0.055(5) 0.006(4) 0.007(4) 0.009(4)
C54 0.039(4) 0.051(6) 0.054(5) -0.003(4) 0.001(3) 0.006(4)
N55 0.050(3) 0.040(4) 0.034(3) 0.004(3) 0.000(3) 0.002(3)
C56 0.046(4) 0.047(5) 0.063(5) 0.013(4) 0.012(4) 0.012(4)
C57 0.045(4) 0.049(5) 0.059(5) 0.012(4) 0.016(4) 0.008(4)
C58 0.040(4) 0.041(5) 0.035(4) 0.000(3) 0.006(3) 0.003(3)
C59 0.040(4) 0.038(5) 0.032(4) -0.004(3) 0.001(3) 0.001(3)
C60 0.037(4) 0.042(5) 0.047(4) 0.006(4) 0.004(3) -0.002(3)
C61 0.046(4) 0.054(5) 0.034(4) 0.006(4) 0.006(3) 0.003(4)
N62 0.044(3) 0.043(4) 0.036(3) 0.004(3) 0.006(3) 0.004(3)
C63 0.048(4) 0.038(5) 0.038(4) -0.003(3) 0.007(3) 0.000(3)
C64 0.045(4) 0.046(5) 0.033(4) 0.007(3) -0.001(3) 0.001(3)
Cl65 0.0929(17) 0.0661(17) 0.0465(13) -0.0070(11) -0.0002(11) -0.0159(13)
O66 0.125(7) 0.266(14) 0.161(9) 0.073(9) -0.080(7) -0.068(8)
O67 0.204(9) 0.236(12) 0.035(4) -0.001(5) 0.006(5) -0.082(8)
O68 0.160(8) 0.090(7) 0.251(11) -0.023(7) 0.128(8) -0.052(6)
O69 0.268(15) 0.138(11) 0.296(17) -0.110(11) 0.012(12) 0.045(10)
N70 0.143(8) 0.043(5) 0.089(6) -0.009(5) 0.045(5) 0.017(5)
C71 0.062(6) 0.104(10) 0.064(6) 0.008(6) 0.003(5) -0.006(6)
C72 0.078(7) 0.037(6) 0.266(16) -0.059(8) 0.065(9) -0.012(5)
N73 0.117(7) 0.108(8) 0.072(6) 0.019(5) -0.022(5) -0.038(6)
C74 0.081(6) 0.084(8) 0.057(6) 0.019(5) -0.014(5) -0.023(5)
C75 0.123(8) 0.089(9) 0.058(6) 0.003(6) -0.009(6) -0.016(6)

loop_
_atom_type_symbol
_atom_type_description
_atom_type_scat_dispersion_real
_atom_type_scat_dispersion_imag
_atom_type_scat_source
C C 0.0033 0.0016 'International Tables Vol C Tables 4.2.6.8 and 6.1.1.4'
H H 0.0000 0.0000 'International Tables Vol C Tables 4.2.6.8 and 6.1.1.4'
N N 0.0061 0.0033 'International Tables Vol C Tables 4.2.6.8 and 6.1.1.4'
Cu Cu 0.3201 1.2651 'International Tables Vol C Tables 4.2.6.8 and 6.1.1.4'
Cl Cl 0.1484 0.1585 'International Tables Vol C Tables 4.2.6.8 and 6.1.1.4'
O O 0.0106 0.0060 'International Tables Vol C Tables 4.2.6.8 and 6.1.1.4'

loop_
_geom_angle_atom_site_label_1
_geom_angle_atom_site_label_2
_geom_angle_atom_site_label_3
_geom_angle
_geom_angle_site_symmetry_1
_geom_angle_site_symmetry_3
_geom_angle_publ_flag
N55 Cu N23 125.2(2) . . ?
N55 Cu N30 102.7(2) . 2_545 ?
N23 Cu N30 109.6(2) . 2_545 ?
N55 Cu N62 112.1(2) . 1_455 ?
N23 Cu N62 99.3(2) . 1_455 ?
N30 Cu N62 107.0(2) 2_545 1_455 ?
C5 N1 N2 110.7(5) . . ?
C19 N2 N1 113.5(6) . . ?
C6 N3 N4 111.6(6) . . ?
C26 N4 N3 113.6(6) . . ?
N1 C5 C7 119.6(6) . . ?
N1 C5 C6 121.2(5) . . ?
C7 C5 C6 119.2(6) . . ?
N3 C6 C13 120.2(6) . . ?
N3 C6 C5 122.2(6) . . ?
C13 C6 C5 117.6(6) . . ?
C8 C7 C12 119.8(6) . . ?
C8 C7 C5 119.9(6) . . ?
C12 C7 C5 120.3(6) . . ?
C9 C8 C7 120.9(8) . . ?
C8 C9 C10 118.7(7) . . ?
C11 C10 C9 120.5(7) . . ?
C12 C11 C10 120.3(8) . . ?
C11 C12 C7 119.7(7) . . ?
C14 C13 C18 116.9(7) . . ?
C14 C13 C6 121.7(7) . . ?
C18 C13 C6 121.3(7) . . ?
C13 C14 C15 120.7(7) . . ?
C16 C15 C14 121.0(8) . . ?
C15 C16 C17 119.8(8) . . ?
C16 C17 C18 119.7(8) . . ?
C13 C18 C17 121.9(8) . . ?
N2 C19 C20 119.4(6) . . ?
C25 C20 C21 117.7(6) . . ?
C25 C20 C19 122.6(6) . . ?
C21 C20 C19 119.7(6) . . ?
C20 C21 C22 118.1(6) . . ?
N23 C22 C21 124.6(6) . . ?
C22 N23 C24 116.4(6) . . ?
C22 N23 Cu 121.1(4) . . ?
C24 N23 Cu 121.7(5) . . ?
N23 C24 C25 122.3(7) . . ?
C20 C25 C24 120.9(7) . . ?
N4 C26 C27 120.4(7) . . ?
C28 C27 C32 118.7(7) . . ?
C28 C27 C26 119.9(6) . . ?
C32 C27 C26 121.3(7) . . ?
C27 C28 C29 118.1(7) . . ?
N30 C29 C28 124.6(7) . . ?
C31 N30 C29 116.1(6) . . ?
C31 N30 Cu 121.3(5) . 2 ?
C29 N30 Cu 122.5(5) . 2 ?
N30 C31 C32 123.2(7) . . ?
C31 C32 C27 119.3(7) . . ?
C37 N33 N34 111.6(6) . . ?
C51 N34 N33 113.7(6) . . ?
C38 N35 N36 110.3(6) . . ?
C58 N36 N35 113.2(6) . . ?
N33 C37 C45 121.4(7) . . ?
N33 C37 C38 121.9(6) . . ?
C45 C37 C38 116.7(6) . . ?
N35 C38 C39 120.3(7) . . ?
N35 C38 C37 121.1(6) . . ?
C39 C38 C37 118.6(6) . . ?
C40 C39 C44 119.5(7) . . ?
C40 C39 C38 120.2(7) . . ?
C44 C39 C38 120.3(7) . . ?
C39 C40 C41 120.1(9) . . ?
C42 C41 C40 119.7(9) . . ?
C43 C42 C41 120.4(8) . . ?
C42 C43 C44 120.7(9) . . ?
C43 C44 C39 119.6(8) . . ?
C46 C45 C50 118.8(7) . . ?
C46 C45 C37 120.2(7) . . ?
C50 C45 C37 121.1(7) . . ?
C45 C46 C47 120.7(8) . . ?
C46 C47 C48 119.4(8) . . ?
C49 C48 C47 120.7(7) . . ?
C50 C49 C48 119.6(8) . . ?
C49 C50 C45 120.8(8) . . ?
N34 C51 C52 119.4(7) . . ?
C57 C52 C53 117.3(6) . . ?
C57 C52 C51 120.6(6) . . ?
C53 C52 C51 122.0(7) . . ?
C52 C53 C54 118.4(7) . . ?
N55 C54 C53 124.9(7) . . ?
C54 N55 C56 114.9(6) . . ?
C54 N55 Cu 124.0(5) . . ?
C56 N55 Cu 120.7(5) . . ?
N55 C56 C57 123.3(7) . . ?
C52 C57 C56 120.8(7) . . ?
N36 C58 C59 119.5(7) . . ?
C60 C59 C64 116.7(6) . . ?
C60 C59 C58 121.0(6) . . ?
C64 C59 C58 122.3(6) . . ?
C61 C60 C59 121.4(7) . . ?
N62 C61 C60 122.3(7) . . ?
C63 N62 C61 116.1(6) . . ?
C63 N62 Cu 121.5(5) . 1_655 ?
C61 N62 Cu 120.3(5) . 1_655 ?
N62 C63 C64 124.1(7) . . ?
C63 C64 C59 119.3(7) . . ?
O67 Cl65 O66 111.3(7) . . ?
O67 Cl65 O68 110.9(6) . . ?
O66 Cl65 O68 110.7(7) . . ?
O67 Cl65 O69 111.8(9) . . ?
O66 Cl65 O69 104.9(8) . . ?
O68 Cl65 O69 107.0(7) . . ?
N70 C71 C72 176.0(11) . . ?
N73 C74 C75 178.5(11) . . ?
O76 O76 C77 82.9(18) 3_665 . ?
O76 O76 C77 50.0(12) 3_665 3_665 ?
C77 O76 C77 132.9(13) . 3_665 ?
O76 C77 C78 107.1(19) . . ?
O76 C77 O76 47.1(13) . 3_665 ?
C78 C77 O76 154(2) . 3_665 ?

loop_
_geom_bond_atom_site_label_1
_geom_bond_atom_site_label_2
_geom_bond_distance
_geom_bond_site_symmetry_2
_geom_bond_publ_flag
Cu N55 2.001(6) . ?
Cu N23 2.026(5) . ?
Cu N30 2.080(6) 2_545 ?
Cu N62 2.076(6) 1_455 ?
N1 C5 1.286(8) . ?
N1 N2 1.414(7) . ?
N2 C19 1.279(8) . ?
N3 C6 1.291(8) . ?
N3 N4 1.408(8) . ?
N4 C26 1.275(9) . ?
C5 C7 1.483(9) . ?
C5 C6 1.510(9) . ?
C6 C13 1.447(10) . ?
C7 C8 1.385(10) . ?
C7 C12 1.389(9) . ?
C8 C9 1.376(10) . ?
C9 C10 1.404(11) . ?
C10 C11 1.373(11) . ?
C11 C12 1.381(9) . ?
C13 C14 1.393(10) . ?
C13 C18 1.390(11) . ?
C14 C15 1.393(10) . ?
C15 C16 1.363(11) . ?
C16 C17 1.366(11) . ?
C17 C18 1.393(11) . ?
C19 C20 1.467(9) . ?
C20 C25 1.368(9) . ?
C20 C21 1.387(9) . ?
C21 C22 1.384(9) . ?
C22 N23 1.327(8) . ?
N23 C24 1.352(8) . ?
C24 C25 1.370(9) . ?
C26 C27 1.464(9) . ?
C27 C28 1.378(9) . ?
C27 C32 1.395(9) . ?
C28 C29 1.388(9) . ?
C29 N30 1.346(9) . ?
N30 C31 1.354(9) . ?
N30 Cu 2.080(6) 2 ?
C31 C32 1.377(10) . ?
N33 C37 1.277(9) . ?
N33 N34 1.415(7) . ?
N34 C51 1.263(8) . ?
N35 C38 1.304(9) . ?
N35 N36 1.419(7) . ?
N36 C58 1.275(8) . ?
C37 C45 1.483(9) . ?
C37 C38 1.525(10) . ?
C38 C39 1.467(9) . ?
C39 C40 1.383(10) . ?
C39 C44 1.395(10) . ?
C40 C41 1.392(11) . ?
C41 C42 1.377(13) . ?
C42 C43 1.364(13) . ?
C43 C44 1.381(10) . ?
C45 C46 1.380(10) . ?
C45 C50 1.408(10) . ?
C46 C47 1.392(10) . ?
C47 C48 1.386(12) . ?
C48 C49 1.385(12) . ?
C49 C50 1.371(10) . ?
C51 C52 1.478(9) . ?
C52 C57 1.369(10) . ?
C52 C53 1.378(9) . ?
C53 C54 1.395(10) . ?
C54 N55 1.333(9) . ?
N55 C56 1.357(8) . ?
C56 C57 1.370(9) . ?
C58 C59 1.454(9) . ?
C59 C60 1.371(9) . ?
C59 C64 1.386(9) . ?
C60 C61 1.365(9) . ?
C61 N62 1.362(9) . ?
N62 C63 1.332(8) . ?
N62 Cu 2.076(6) 1_655 ?
C63 C64 1.380(9) . ?
Cl65 O67 1.302(7) . ?
Cl65 O66 1.317(8) . ?
Cl65 O68 1.396(7) . ?
Cl65 O69 1.433(10) . ?
N70 C71 1.135(12) . ?
C71 C72 1.502(14) . ?
N73 C74 1.137(11) . ?
C74 C75 1.442(13) . ?
O76 O76 1.22(3) 3_665 ?
O76 C77 1.28(2) . ?
O76 C77 1.66(2) 3_665 ?
C77 C78 1.36(3) . ?
C77 O76 1.66(2) 3_665 ?

loop_
_geom_torsion_atom_site_label_1
_geom_torsion_atom_site_label_2
_geom_torsion_atom_site_label_3
_geom_torsion_atom_site_label_4
_geom_torsion
_geom_torsion_site_symmetry_1
_geom_torsion_site_symmetry_2
_geom_torsion_site_symmetry_3
_geom_torsion_site_symmetry_4
_geom_torsion_publ_flag
C5 N1 N2 C19 -177.3(7) . . . . ?
C6 N3 N4 C26 -177.8(5) . . . . ?
N2 N1 C5 C7 -178.6(6) . . . . ?
N2 N1 C5 C6 3.8(10) . . . . ?
N4 N3 C6 C13 -176.1(5) . . . . ?
N4 N3 C6 C5 2.0(8) . . . . ?
N1 C5 C6 N3 -96.2(9) . . . . ?
C7 C5 C6 N3 86.2(8) . . . . ?
N1 C5 C6 C13 81.9(8) . . . . ?
C7 C5 C6 C13 -95.7(8) . . . . ?
N1 C5 C7 C8 -16.0(11) . . . . ?
C6 C5 C7 C8 161.7(7) . . . . ?
N1 C5 C7 C12 164.8(7) . . . . ?
C6 C5 C7 C12 -17.6(10) . . . . ?
C12 C7 C8 C9 -3.8(12) . . . . ?
C5 C7 C8 C9 176.9(7) . . . . ?
C7 C8 C9 C10 1.2(12) . . . . ?
C8 C9 C10 C11 1.2(13) . . . . ?
C9 C10 C11 C12 -1.1(13) . . . . ?
C10 C11 C12 C7 -1.5(12) . . . . ?
C8 C7 C12 C11 4.0(12) . . . . ?
C5 C7 C12 C11 -176.7(7) . . . . ?
N3 C6 C13 C14 6.9(10) . . . . ?
C5 C6 C13 C14 -171.3(6) . . . . ?
N3 C6 C13 C18 -177.3(7) . . . . ?
C5 C6 C13 C18 4.5(9) . . . . ?
C18 C13 C14 C15 -1.9(10) . . . . ?
C6 C13 C14 C15 174.1(6) . . . . ?
C13 C14 C15 C16 0.5(11) . . . . ?
C14 C15 C16 C17 1.1(12) . . . . ?
C15 C16 C17 C18 -1.1(13) . . . . ?
C14 C13 C18 C17 1.8(12) . . . . ?
C6 C13 C18 C17 -174.2(7) . . . . ?
C16 C17 C18 C13 -0.3(14) . . . . ?
N1 N2 C19 C20 -178.6(6) . . . . ?
N2 C19 C20 C25 -5.6(12) . . . . ?
N2 C19 C20 C21 175.0(7) . . . . ?
C25 C20 C21 C22 0.1(11) . . . . ?
C19 C20 C21 C22 179.5(7) . . . . ?
C20 C21 C22 N23 -0.3(13) . . . . ?
C21 C22 N23 C24 0.4(12) . . . . ?
C21 C22 N23 Cu -169.4(6) . . . . ?
N55 Cu N23 C22 -75.2(6) . . . . ?
N30 Cu N23 C22 47.2(6) 2_545 . . . ?
N62 Cu N23 C22 159.2(6) 1_455 . . . ?
N55 Cu N23 C24 115.5(6) . . . . ?
N30 Cu N23 C24 -122.1(6) 2_545 . . . ?
N62 Cu N23 C24 -10.2(6) 1_455 . . . ?
C22 N23 C24 C25 -0.5(12) . . . . ?
Cu N23 C24 C25 169.3(6) . . . . ?
C21 C20 C25 C24 -0.2(12) . . . . ?
C19 C20 C25 C24 -179.6(8) . . . . ?
N23 C24 C25 C20 0.4(13) . . . . ?
N3 N4 C26 C27 -175.5(5) . . . . ?
N4 C26 C27 C28 -177.7(6) . . . . ?
N4 C26 C27 C32 4.9(9) . . . . ?
C32 C27 C28 C29 0.5(9) . . . . ?
C26 C27 C28 C29 -176.9(6) . . . . ?
C27 C28 C29 N30 0.3(10) . . . . ?
C28 C29 N30 C31 -1.5(9) . . . . ?
C28 C29 N30 Cu 175.1(5) . . . 2 ?
C29 N30 C31 C32 1.8(9) . . . . ?
Cu N30 C31 C32 -174.8(5) 2 . . . ?
N30 C31 C32 C27 -1.0(10) . . . . ?
C28 C27 C32 C31 -0.2(9) . . . . ?
C26 C27 C32 C31 177.2(6) . . . . ?
C37 N33 N34 C51 -144.8(6) . . . . ?
C38 N35 N36 C58 164.8(6) . . . . ?
N34 N33 C37 C45 -179.5(6) . . . . ?
N34 N33 C37 C38 3.2(9) . . . . ?
N36 N35 C38 C39 176.2(5) . . . . ?
N36 N35 C38 C37 -1.3(8) . . . . ?
N33 C37 C38 N35 -98.2(8) . . . . ?
C45 C37 C38 N35 84.3(8) . . . . ?
N33 C37 C38 C39 84.3(8) . . . . ?
C45 C37 C38 C39 -93.2(7) . . . . ?
N35 C38 C39 C40 -11.6(10) . . . . ?
C37 C38 C39 C40 165.9(6) . . . . ?
N35 C38 C39 C44 170.6(6) . . . . ?
C37 C38 C39 C44 -11.9(9) . . . . ?
C44 C39 C40 C41 -0.3(11) . . . . ?
C38 C39 C40 C41 -178.1(7) . . . . ?
C39 C40 C41 C42 0.9(12) . . . . ?
C40 C41 C42 C43 -1.2(12) . . . . ?
C41 C42 C43 C44 0.8(12) . . . . ?
C42 C43 C44 C39 -0.2(11) . . . . ?
C40 C39 C44 C43 -0.1(10) . . . . ?
C38 C39 C44 C43 177.7(6) . . . . ?
N33 C37 C45 C46 -0.7(10) . . . . ?
C38 C37 C45 C46 176.8(6) . . . . ?
N33 C37 C45 C50 178.3(7) . . . . ?
C38 C37 C45 C50 -4.3(9) . . . . ?
C50 C45 C46 C47 -0.3(11) . . . . ?
C37 C45 C46 C47 178.6(6) . . . . ?
C45 C46 C47 C48 -0.5(11) . . . . ?
C46 C47 C48 C49 -0.1(12) . . . . ?
C47 C48 C49 C50 1.6(12) . . . . ?
C48 C49 C50 C45 -2.5(12) . . . . ?
C46 C45 C50 C49 1.9(11) . . . . ?
C37 C45 C50 C49 -177.1(7) . . . . ?
N33 N34 C51 C52 -179.3(6) . . . . ?
N34 C51 C52 C57 17.7(10) . . . . ?
N34 C51 C52 C53 -160.6(7) . . . . ?
C57 C52 C53 C54 -4.2(11) . . . . ?
C51 C52 C53 C54 174.2(6) . . . . ?
C52 C53 C54 N55 0.9(11) . . . . ?
C53 C54 N55 C56 1.8(10) . . . . ?
C53 C54 N55 Cu -171.2(6) . . . . ?
N23 Cu N55 C54 -52.6(6) . . . . ?
N30 Cu N55 C54 -178.0(5) 2_545 . . . ?
N62 Cu N55 C54 67.5(6) 1_455 . . . ?
N23 Cu N55 C56 134.7(5) . . . . ?
N30 Cu N55 C56 9.3(6) 2_545 . . . ?
N62 Cu N55 C56 -105.2(5) 1_455 . . . ?
C54 N55 C56 C57 -1.2(11) . . . . ?
Cu N55 C56 C57 172.1(6) . . . . ?
C53 C52 C57 C56 4.8(11) . . . . ?
C51 C52 C57 C56 -173.5(7) . . . . ?
N55 C56 C57 C52 -2.1(12) . . . . ?
N35 N36 C58 C59 -178.9(5) . . . . ?
N36 C58 C59 C60 161.8(6) . . . . ?
N36 C58 C59 C64 -16.6(10) . . . . ?
C64 C59 C60 C61 0.3(10) . . . . ?
C58 C59 C60 C61 -178.2(6) . . . . ?
C59 C60 C61 N62 0.0(11) . . . . ?
C60 C61 N62 C63 0.3(10) . . . . ?
C60 C61 N62 Cu 164.0(5) . . . 1_655 ?
C61 N62 C63 C64 -0.9(10) . . . . ?
Cu N62 C63 C64 -164.4(5) 1_655 . . . ?
N62 C63 C64 C59 1.2(10) . . . . ?
C60 C59 C64 C63 -0.8(10) . . . . ?
C58 C59 C64 C63 177.6(6) . . . . ?
O76 O76 C77 C78 179(2) 3_665 . . . ?
C77 O76 C77 C78 179(2) 3_665 . . . ?
C77 O76 C77 O76 0.005(3) 3_665 . . 3_665 ?
